data_4512428
loop_
_publ_author_name
'Danjo, Hiroshi'
'Nakagawa, Toshi'
'Katagiri, Kosuke'
'Kawahata, Masatoshi'
'Yoshigai, Seiki'
'Miyazawa, Toshifumi'
'Yamaguchi, Kentaro'

_publ_section_title
;
 Formation of Lanthanide(III)-Containing Metallosupramolecular Arrays
 Induced by Tris(spiroborate) Twin Bowl
;
_journal_issue 1
_journal_name_full 'Crystal Growth &amp; Design'
_journal_page_first 384
_journal_paper_doi 10.1021/cg5014686
_journal_volume 15
_journal_year 2015
_chemical_formula_sum 'C90 H100 B3 La N10 O22'
_chemical_formula_weight 1845.13
_chemical_name_systematic
;
 ?
;
_space_group_crystal_system triclinic
_space_group_IT_number 2
_space_group_name_Hall '-P 1'
_space_group_name_H-M_alt 'P -1'
_symmetry_space_group_name_Hall '-P 1'
_symmetry_space_group_name_H-M 'P -1'
_atom_sites_solution_hydrogens geom
_audit_creation_method SHELXL-2013
_cell_angle_alpha 85.26(3)
_cell_angle_beta 74.40(3)
_cell_angle_gamma 68.06(3)
_cell_formula_units_Z 2
_cell_length_a 14.596(3)
_cell_length_b 18.269(4)
_cell_length_c 19.118(4)
_cell_measurement_reflns_used 20172
_cell_measurement_temperature 100(2)
_cell_measurement_theta_max 30.860
_cell_measurement_theta_min 1.533
_cell_volume 4554(2)
_computing_cell_refinement HKL2000
_computing_data_collection HKL2000
_computing_data_reduction HKL2000
_computing_molecular_graphics 'Ortep-3 for Windows'
_computing_publication_material Yadokari-XG
_computing_structure_refinement SHELXL-2013
_computing_structure_solution SIR-2011
_diffrn_ambient_temperature 100(2)
_diffrn_measured_fraction_theta_full 0.938
_diffrn_measured_fraction_theta_max 0.715
_diffrn_measurement_device_type 'MarMosaic225 (Rayonix)'
_diffrn_measurement_method '\w scans'
_diffrn_radiation_type synchrotron
_diffrn_radiation_wavelength 0.700
_diffrn_reflns_av_R_equivalents 0.0363
_diffrn_reflns_av_unetI/netI 0.0409
_diffrn_reflns_Laue_measured_fraction_full 0.938
_diffrn_reflns_Laue_measured_fraction_max 0.715
_diffrn_reflns_limit_h_max 19
_diffrn_reflns_limit_h_min -19
_diffrn_reflns_limit_k_max 23
_diffrn_reflns_limit_k_min -23
_diffrn_reflns_limit_l_max 25
_diffrn_reflns_limit_l_min -25
_diffrn_reflns_number 42219
_diffrn_reflns_point_group_measured_fraction_full 0.938
_diffrn_reflns_point_group_measured_fraction_max 0.715
_diffrn_reflns_theta_full 24.835
_diffrn_reflns_theta_max 30.860
_diffrn_reflns_theta_min 1.533
_diffrn_source 'SPring-8 BL26B2 beamline'
_diffrn_standards_decay_% 0
_diffrn_standards_interval_count 0
_diffrn_standards_interval_time 0
_diffrn_standards_number 0
_exptl_absorpt_coefficient_mu 0.519
_exptl_absorpt_correction_type none
_exptl_crystal_colour yellow
_exptl_crystal_density_diffrn 1.346
_exptl_crystal_description plate
_exptl_crystal_F_000 1916
_exptl_crystal_size_max 0.15
_exptl_crystal_size_mid 0.15
_exptl_crystal_size_min 0.05
_refine_diff_density_max 1.235
_refine_diff_density_min -0.933
_refine_diff_density_rms 0.070
_refine_ls_extinction_method none
_refine_ls_goodness_of_fit_ref 1.035
_refine_ls_hydrogen_treatment constr
_refine_ls_matrix_type full
_refine_ls_number_parameters 1157
_refine_ls_number_reflns 21449
_refine_ls_number_restraints 12
_refine_ls_restrained_S_all 1.036
_refine_ls_R_factor_all 0.0414
_refine_ls_R_factor_gt 0.0398
_refine_ls_shift/su_max 0.001
_refine_ls_shift/su_mean 0.000
_refine_ls_structure_factor_coef Fsqd
_refine_ls_weighting_details 'w=1/[\s^2^(Fo^2^)+(0.0810P)^2^+1.1957P] where P=(Fo^2^+2Fc^2^)/3'
_refine_ls_weighting_scheme calc
_refine_ls_wR_factor_gt 0.1160
_refine_ls_wR_factor_ref 0.1177
_reflns_Friedel_coverage 0.000
_reflns_number_gt 20172
_reflns_number_total 21449
_reflns_threshold_expression 'I > 2\s(I)'
_cod_data_source_file cg5014686_si_003.cif
_cod_data_source_block TB-La
_cod_depositor_comments 'Adding full bibliography for 4512428--4512434.cif.'
_cod_original_cell_volume 4553.4(19)
_cod_database_code 4512428
_shelx_space_group_comment
;
The symmetry employed for this shelxl refinement is uniquely defined
by the following loop, which should always be used as a source of
symmetry information in preference to the above space-group names.
They are only intended as comments.
;
_shelxl_version_number 2013-4

loop_
_space_group_symop_operation_xyz
'x, y, z'
'-x, -y, -z'

loop_
_atom_site_label
_atom_site_type_symbol
_atom_site_fract_x
_atom_site_fract_y
_atom_site_fract_z
_atom_site_U_iso_or_equiv
_atom_site_adp_type
_atom_site_occupancy
_atom_site_site_symmetry_order
_atom_site_calc_flag
_atom_site_refinement_flags_posn
_atom_site_refinement_flags_adp
C1 C 0.76994(13) 0.57444(9) 0.22687(8) 0.0256(3) Uani 1 1 d . .
C2 C 0.82122(13) 0.51882(9) 0.17210(8) 0.0258(3) Uani 1 1 d . .
C3 C 0.90402(13) 0.52408(10) 0.11474(8) 0.0282(3) Uani 1 1 d . .
C4 C 0.94199(15) 0.58185(11) 0.11329(9) 0.0343(4) Uani 1 1 d . .
H1 H 0.9954 0.5851 0.0751 0.041 Uiso 1 1 calc R U
C5 C 0.89693(15) 0.63738(10) 0.17250(10) 0.0326(3) Uani 1 1 d . .
C6 C 0.93781(19) 0.69549(13) 0.17759(13) 0.0469(5) Uani 1 1 d . .
H2 H 0.9921 0.6990 0.1404 0.056 Uiso 1 1 calc R U
C7 C 0.8991(2) 0.74657(15) 0.23614(15) 0.0564(6) Uani 1 1 d . .
H3 H 0.9278 0.7836 0.2389 0.068 Uiso 1 1 calc R U
C8 C 0.8166(2) 0.74258(14) 0.29140(13) 0.0502(5) Uani 1 1 d . .
H4 H 0.7909 0.7767 0.3314 0.060 Uiso 1 1 calc R U
C9 C 0.77297(17) 0.68884(11) 0.28742(10) 0.0388(4) Uani 1 1 d . .
H5 H 0.7165 0.6884 0.3242 0.047 Uiso 1 1 calc R U
C10 C 0.81177(14) 0.63404(9) 0.22873(9) 0.0289(3) Uani 1 1 d . .
C11 C 0.67609(13) 0.57383(9) 0.28174(8) 0.0258(3) Uani 1 1 d . .
C12 C 0.67914(13) 0.51936(9) 0.33516(9) 0.0281(3) Uani 1 1 d . .
C13 C 0.59060(15) 0.52150(10) 0.39036(9) 0.0316(3) Uani 1 1 d . .
C14 C 0.49656(15) 0.57616(12) 0.39166(10) 0.0362(4) Uani 1 1 d . .
H6 H 0.4394 0.5767 0.4282 0.043 Uiso 1 1 calc R U
C15 C 0.48803(14) 0.63254(11) 0.33551(10) 0.0331(3) Uani 1 1 d . .
C16 C 0.39176(17) 0.68966(13) 0.33225(13) 0.0444(4) Uani 1 1 d . .
H7 H 0.3336 0.6905 0.3679 0.053 Uiso 1 1 calc R U
C17 C 0.38224(19) 0.74332(14) 0.27825(15) 0.0531(6) Uani 1 1 d . .
H8 H 0.3183 0.7803 0.2772 0.064 Uiso 1 1 calc R U
C18 C 0.4697(2) 0.74241(13) 0.22415(14) 0.0493(5) Uani 1 1 d . .
H9 H 0.4632 0.7785 0.1868 0.059 Uiso 1 1 calc R U
C19 C 0.56456(17) 0.68873(11) 0.22589(11) 0.0381(4) Uani 1 1 d . .
H10 H 0.6216 0.6897 0.1900 0.046 Uiso 1 1 calc R U
C20 C 0.57739(14) 0.63208(9) 0.28100(9) 0.0285(3) Uani 1 1 d . .
C21 C 0.82157(15) 0.21567(10) 0.46568(9) 0.0324(3) Uani 1 1 d . .
C22 C 0.79611(15) 0.29445(10) 0.45222(9) 0.0312(3) Uani 1 1 d . .
C23 C 0.81833(15) 0.34555(11) 0.49187(9) 0.0335(4) Uani 1 1 d . .
C24 C 0.86765(17) 0.31875(12) 0.54492(11) 0.0388(4) Uani 1 1 d . .
H29 H 0.8828 0.3527 0.5697 0.047 Uiso 1 1 calc R U
C25 C 0.89583(17) 0.23663(12) 0.56178(11) 0.0398(4) Uani 1 1 d . .
C26 C 0.9443(2) 0.20522(16) 0.61842(13) 0.0544(6) Uani 1 1 d . .
H11 H 0.9596 0.2383 0.6441 0.065 Uiso 1 1 calc R U
C27 C 0.9691(2) 0.12729(17) 0.63612(15) 0.0637(7) Uani 1 1 d . .
H12 H 1.0001 0.1079 0.6739 0.076 Uiso 1 1 calc R U
C28 C 0.9475(2) 0.07714(15) 0.59734(16) 0.0629(7) Uani 1 1 d . .
H82 H 0.9648 0.0241 0.6091 0.075 Uiso 1 1 calc R U
C29 C 0.9011(2) 0.10515(13) 0.54198(13) 0.0481(5) Uani 1 1 d . .
H13 H 0.8879 0.0706 0.5166 0.058 Uiso 1 1 calc R U
C30 C 0.87286(16) 0.18564(11) 0.52256(10) 0.0366(4) Uani 1 1 d . .
C31 C 0.79424(16) 0.16280(10) 0.42622(10) 0.0356(4) Uani 1 1 d . .
C32 C 0.85521(18) 0.12772(11) 0.36041(10) 0.0380(4) Uani 1 1 d . .
C33 C 0.8363(2) 0.06966(12) 0.32703(11) 0.0476(5) Uani 1 1 d . .
C34 C 0.7536(3) 0.05022(16) 0.35572(16) 0.0611(7) Uani 1 1 d . .
H14 H 0.7428 0.0119 0.3334 0.073 Uiso 1 1 calc R U
C35 C 0.6831(3) 0.08945(17) 0.42067(17) 0.0616(7) Uani 1 1 d . .
C36 C 0.5913(4) 0.0755(3) 0.4523(3) 0.1045(15) Uani 1 1 d . .
H15 H 0.5750 0.0412 0.4289 0.125 Uiso 1 1 calc R U
C37 C 0.5267(4) 0.1110(4) 0.5159(3) 0.127(2) Uani 1 1 d . .
H16 H 0.4684 0.0994 0.5361 0.153 Uiso 1 1 calc R U
C38 C 0.5471(4) 0.1649(3) 0.5512(3) 0.1067(16) Uani 1 1 d . .
H17 H 0.5018 0.1898 0.5942 0.128 Uiso 1 1 calc R U
C39 C 0.6344(3) 0.18084(19) 0.52215(18) 0.0698(8) Uani 1 1 d . .
H18 H 0.6477 0.2164 0.5463 0.084 Uiso 1 1 calc R U
C40 C 0.7045(2) 0.14483(14) 0.45659(13) 0.0481(5) Uani 1 1 d . .
C41 C 1.07289(15) 0.16205(10) 0.07616(10) 0.0352(4) Uani 1 1 d . .
C42 C 1.05109(16) 0.12861(11) 0.14212(10) 0.0378(4) Uani 1 1 d . .
C43 C 1.1293(2) 0.07616(12) 0.17355(12) 0.0477(5) Uani 1 1 d . .
C44 C 1.2286(2) 0.06160(15) 0.14241(15) 0.0582(7) Uani 1 1 d . .
H19 H 1.2786 0.0277 0.1638 0.070 Uiso 1 1 calc R U
C45 C 1.2559(2) 0.09877(16) 0.07616(16) 0.0578(6) Uani 1 1 d . .
C46 C 1.3589(3) 0.0882(3) 0.0414(3) 0.0875(11) Uani 1 1 d . .
H20 H 1.4101 0.0566 0.0630 0.105 Uiso 1 1 calc R U
C47 C 1.3849(3) 0.1227(3) -0.0221(3) 0.1033(14) Uani 1 1 d . .
H21 H 1.4532 0.1149 -0.0433 0.124 Uiso 1 1 calc R U
C48 C 1.3102(3) 0.1701(3) -0.0563(2) 0.0923(12) Uani 1 1 d . .
H22 H 1.3288 0.1934 -0.1002 0.111 Uiso 1 1 calc R U
C49 C 1.2099(2) 0.18208(18) -0.02497(16) 0.0615(6) Uani 1 1 d . .
H23 H 1.1607 0.2136 -0.0482 0.074 Uiso 1 1 calc R U
C50 C 1.17862(18) 0.14756(13) 0.04226(13) 0.0450(5) Uani 1 1 d . .
C51 C 0.99169(14) 0.20841(10) 0.03917(9) 0.0309(3) Uani 1 1 d . .
C52 C 0.93547(13) 0.28689(10) 0.05363(9) 0.0280(3) Uani 1 1 d . .
C53 C 0.86094(13) 0.33154(9) 0.01626(9) 0.0290(3) Uani 1 1 d . .
C54 C 0.83985(15) 0.29896(11) -0.03553(10) 0.0330(3) Uani 1 1 d . .
H24 H 0.7888 0.3286 -0.0580 0.040 Uiso 1 1 calc R U
C55 C 0.89825(15) 0.21763(11) -0.05475(9) 0.0329(3) Uani 1 1 d . .
C56 C 0.88645(19) 0.18161(13) -0.11263(11) 0.0437(4) Uani 1 1 d . .
H25 H 0.8387 0.2113 -0.1377 0.052 Uiso 1 1 calc R U
C57 C 0.9432(2) 0.10429(15) -0.13290(14) 0.0557(6) Uani 1 1 d . .
H26 H 0.9349 0.0821 -0.1717 0.067 Uiso 1 1 calc R U
C58 C 1.0137(2) 0.05929(14) -0.09435(15) 0.0604(7) Uani 1 1 d . .
H27 H 1.0517 0.0065 -0.1072 0.072 Uiso 1 1 calc R U
C59 C 1.0276(2) 0.09201(12) -0.03802(13) 0.0485(5) Uani 1 1 d . .
H28 H 1.0742 0.0606 -0.0128 0.058 Uiso 1 1 calc R U
C60 C 0.97262(15) 0.17247(10) -0.01722(9) 0.0331(4) Uani 1 1 d . .
B1 B 0.87298(16) 0.41561(11) 0.09254(10) 0.0309(4) Uani 1 1 d . .
B2 B 0.72788(19) 0.41999(12) 0.41350(11) 0.0357(4) Uani 1 1 d . .
B3 B 0.9745(3) 0.08966(14) 0.25172(13) 0.0509(7) Uani 1 1 d . .
O1 O 0.80055(10) 0.45516(7) 0.16091(7) 0.0318(3) Uani 1 1 d . .
O2 O 0.93388(11) 0.46574(8) 0.06530(7) 0.0347(3) Uani 1 1 d . .
O3 O 0.76237(10) 0.45967(7) 0.34672(7) 0.0347(3) Uani 1 1 d . .
O4 O 0.61664(12) 0.46465(8) 0.43881(7) 0.0400(3) Uani 1 1 d . .
O5 O 0.74761(12) 0.33584(8) 0.40248(7) 0.0370(3) Uani 1 1 d . .
O6 O 0.78276(13) 0.42024(8) 0.46842(8) 0.0418(3) Uani 1 1 d . .
O7 O 0.93875(14) 0.13908(9) 0.31939(7) 0.0457(4) Uani 1 1 d . .
O8 O 0.91131(17) 0.04035(10) 0.26660(9) 0.0585(5) Uani 1 1 d . .
O9 O 0.95802(13) 0.13716(9) 0.18608(8) 0.0461(4) Uani 1 1 d . .
O10 O 1.08572(16) 0.04716(10) 0.23601(9) 0.0589(5) Uani 1 1 d . .
O11 O 0.94085(11) 0.33364(7) 0.10228(7) 0.0342(3) Uani 1 1 d . .
O12 O 0.81889(11) 0.40769(7) 0.04009(7) 0.0348(3) Uani 1 1 d . .
C61 C 0.32558(17) 0.33155(13) 0.08569(12) 0.0426(4) Uani 1 1 d . .
H30 H 0.3956 0.3205 0.0714 0.051 Uiso 1 1 calc R U
C62 C 0.1633(2) 0.3854(2) 0.05633(18) 0.0704(8) Uani 1 1 d . .
H31 H 0.1494 0.3502 0.0297 0.106 Uiso 1 1 calc R U
H32 H 0.1301 0.4388 0.0433 0.106 Uiso 1 1 calc R U
H33 H 0.1381 0.3795 0.1075 0.106 Uiso 1 1 calc R U
C63 C 0.3207(3) 0.3895(2) -0.03185(15) 0.0731(9) Uani 1 1 d . .
H34 H 0.3932 0.3717 -0.0378 0.110 Uiso 1 1 calc R U
H35 H 0.2935 0.4459 -0.0355 0.110 Uiso 1 1 calc R U
H36 H 0.3072 0.3658 -0.0691 0.110 Uiso 1 1 calc R U
N1 N 0.27260(15) 0.36676(11) 0.03912(9) 0.0439(4) Uani 1 1 d . .
O13 O 0.28972(12) 0.31174(10) 0.14736(8) 0.0434(3) Uani 1 1 d . .
C64 C 0.5715(2) 0.13507(15) 0.08649(16) 0.0581(6) Uani 1 1 d . .
H37 H 0.5872 0.0900 0.1143 0.070 Uiso 1 1 calc R U
C65 C 0.6219(3) 0.2044(3) -0.0201(2) 0.1062(16) Uani 1 1 d . U
H38 H 0.5540 0.2419 -0.0014 0.159 Uiso 1 1 calc R U
H39 H 0.6303 0.1900 -0.0692 0.159 Uiso 1 1 calc R U
H40 H 0.6707 0.2274 -0.0189 0.159 Uiso 1 1 calc R U
C66 C 0.7383(3) 0.0706(2) 0.0058(3) 0.1052(15) Uani 1 1 d . U
H41 H 0.7901 0.0902 0.0079 0.158 Uiso 1 1 calc R U
H42 H 0.7519 0.0508 -0.0424 0.158 Uiso 1 1 calc R U
H43 H 0.7388 0.0288 0.0398 0.158 Uiso 1 1 calc R U
N2 N 0.63792(19) 0.13469(14) 0.02412(13) 0.0621(6) Uani 1 1 d . U
O14 O 0.49165(13) 0.18916(10) 0.11083(9) 0.0496(4) Uani 1 1 d . .
C67 C 0.47867(17) 0.39279(12) 0.20493(11) 0.0398(4) Uani 1 1 d . .
H44 H 0.4615 0.4021 0.2547 0.048 Uiso 1 1 calc R U
C68 C 0.5582(3) 0.42394(19) 0.08412(15) 0.0631(7) Uani 1 1 d . .
H98 H 0.5438 0.3805 0.0710 0.095 Uiso 1 1 calc R U
H99 H 0.6301 0.4135 0.0667 0.095 Uiso 1 1 calc R U
H100 H 0.5208 0.4713 0.0627 0.095 Uiso 1 1 calc R U
C69 C 0.5552(2) 0.49118(16) 0.19313(18) 0.0592(6) Uani 1 1 d . .
H45 H 0.5312 0.4925 0.2451 0.089 Uiso 1 1 calc R U
H46 H 0.5243 0.5425 0.1747 0.089 Uiso 1 1 calc R U
H47 H 0.6281 0.4761 0.1794 0.089 Uiso 1 1 calc R U
N3 N 0.52746(15) 0.43392(11) 0.16279(11) 0.0420(4) Uani 1 1 d . .
O15 O 0.45351(13) 0.34245(9) 0.18388(9) 0.0457(3) Uani 1 1 d . .
C70 C 0.62146(17) 0.21690(14) 0.26318(13) 0.0440(5) Uani 1 1 d . .
H48 H 0.6048 0.2292 0.3124 0.053 Uiso 1 1 calc R U
C71 C 0.7258(3) 0.2177(3) 0.14342(17) 0.0929(14) Uani 1 1 d . .
H83 H 0.7888 0.1729 0.1335 0.139 Uiso 1 1 calc R U
H84 H 0.7359 0.2618 0.1160 0.139 Uiso 1 1 calc R U
H85 H 0.6744 0.2054 0.1299 0.139 Uiso 1 1 calc R U
C72 C 0.7413(2) 0.28325(16) 0.24542(19) 0.0599(7) Uani 1 1 d . .
H49 H 0.7234 0.3345 0.2242 0.090 Uiso 1 1 calc R U
H50 H 0.8141 0.2565 0.2315 0.090 Uiso 1 1 calc R U
H51 H 0.7180 0.2888 0.2974 0.090 Uiso 1 1 calc R U
N4 N 0.69308(15) 0.23757(12) 0.22003(11) 0.0455(4) Uani 1 1 d . .
O16 O 0.57345(12) 0.18195(10) 0.24363(10) 0.0485(4) Uani 1 1 d . .
C73 C 0.3649(2) 0.31684(15) 0.40408(12) 0.0494(5) Uani 1 1 d . .
H52 H 0.3130 0.2969 0.4200 0.059 Uiso 1 1 calc R U
C74 C 0.4625(4) 0.3842(4) 0.4330(2) 0.121(2) Uani 1 1 d . .
H53 H 0.5271 0.3409 0.4236 0.182 Uiso 1 1 calc R U
H54 H 0.4568 0.4158 0.4729 0.182 Uiso 1 1 calc R U
H55 H 0.4582 0.4159 0.3906 0.182 Uiso 1 1 calc R U
C75 C 0.3202(4) 0.3658(2) 0.52608(15) 0.0870(12) Uani 1 1 d . .
H56 H 0.2678 0.3443 0.5322 0.131 Uiso 1 1 calc R U
H57 H 0.2893 0.4212 0.5380 0.131 Uiso 1 1 calc R U
H58 H 0.3635 0.3395 0.5576 0.131 Uiso 1 1 calc R U
N5 N 0.3807(2) 0.35425(15) 0.45129(11) 0.0577(6) Uani 1 1 d . .
O17 O 0.41309(13) 0.30524(10) 0.33936(8) 0.0462(3) Uani 1 1 d . .
C76 C 0.15465(17) 0.23293(13) 0.23277(12) 0.0391(4) Uani 1 1 d . .
H59 H 0.1538 0.2403 0.1842 0.047 Uiso 1 1 calc R U
C77 C 0.0616(2) 0.2506(3) 0.35861(14) 0.0749(10) Uani 1 1 d . .
H60 H 0.0498 0.2028 0.3738 0.112 Uiso 1 1 calc R U
H61 H 0.0063 0.2946 0.3855 0.112 Uiso 1 1 calc R U
H62 H 0.1246 0.2476 0.3674 0.112 Uiso 1 1 calc R U
C78 C -0.02806(19) 0.30383(16) 0.26233(16) 0.0527(5) Uani 1 1 d . .
H63 H -0.0506 0.3587 0.2747 0.079 Uiso 1 1 calc R U
H64 H -0.0788 0.2830 0.2884 0.079 Uiso 1 1 calc R U
H65 H -0.0180 0.2980 0.2111 0.079 Uiso 1 1 calc R U
N6 N 0.06757(15) 0.26108(13) 0.28166(10) 0.0448(4) Uani 1 1 d . .
O18 O 0.23908(12) 0.19682(10) 0.24660(9) 0.0442(3) Uani 1 1 d . .
C79 C 0.14887(18) 0.40043(13) 0.28732(12) 0.0441(4) Uani 1 1 d . .
H66 H 0.1493 0.4015 0.2385 0.053 Uiso 1 1 calc R U
C80 C 0.0633(4) 0.4531(3) 0.4088(2) 0.123(2) Uani 1 1 d . .
H67 H 0.1266 0.4173 0.4175 0.184 Uiso 1 1 calc R U
H68 H 0.0082 0.4377 0.4364 0.184 Uiso 1 1 calc R U
H69 H 0.0516 0.5056 0.4231 0.184 Uiso 1 1 calc R U
C81 C -0.0171(3) 0.50775(19) 0.3072(2) 0.0781(9) Uani 1 1 d . .
H70 H -0.0063 0.4996 0.2562 0.117 Uiso 1 1 calc R U
H71 H -0.0224 0.5604 0.3158 0.117 Uiso 1 1 calc R U
H72 H -0.0791 0.5006 0.3335 0.117 Uiso 1 1 calc R U
N7 N 0.06866(18) 0.45115(14) 0.33170(13) 0.0591(6) Uani 1 1 d . .
O19 O 0.22307(13) 0.35185(10) 0.30511(9) 0.0515(4) Uani 1 1 d . .
C82 C 0.2975(2) 0.12524(16) 0.37908(16) 0.0587(6) Uani 1 1 d . .
H73 H 0.3060 0.0948 0.3395 0.070 Uiso 1 1 calc R U
C83 C 0.1974(4) 0.0527(3) 0.4502(3) 0.125(2) Uani 1 1 d . .
H86 H 0.2069 0.0323 0.4030 0.187 Uiso 1 1 calc R U
H87 H 0.1256 0.0773 0.4726 0.187 Uiso 1 1 calc R U
H88 H 0.2277 0.0102 0.4797 0.187 Uiso 1 1 calc R U
C84 C 0.2291(6) 0.1539(4) 0.5059(2) 0.141(2) Uani 1 1 d . .
H89 H 0.2915 0.1596 0.5069 0.212 Uiso 1 1 calc R U
H90 H 0.2071 0.1266 0.5483 0.212 Uiso 1 1 calc R U
H91 H 0.1774 0.2051 0.5052 0.212 Uiso 1 1 calc R U
N8 N 0.2457(2) 0.11027(18) 0.44302(16) 0.0773(8) Uani 1 1 d . .
O20 O 0.33539(15) 0.17646(11) 0.36779(9) 0.0541(4) Uani 1 1 d . .
C85 C 0.5312(4) 0.0335(2) 0.2468(2) 0.0891(12) Uani 1 1 d . .
H74 H 0.5818 0.0483 0.2553 0.107 Uiso 1 1 calc R U
C86 C 0.4684(8) -0.0670(4) 0.2419(6) 0.219(5) Uani 1 1 d . U
H95 H 0.4460 -0.0925 0.2854 0.329 Uiso 1 1 calc R U
H96 H 0.4964 -0.1039 0.2016 0.329 Uiso 1 1 calc R U
H97 H 0.4115 -0.0229 0.2330 0.329 Uiso 1 1 calc R U
C87 C 0.6285(7) -0.1007(4) 0.2685(6) 0.220(5) Uani 1 1 d . U
H92 H 0.6903 -0.0918 0.2447 0.330 Uiso 1 1 calc R U
H93 H 0.6334 -0.1510 0.2531 0.330 Uiso 1 1 calc R U
H94 H 0.6191 -0.1002 0.3201 0.330 Uiso 1 1 calc R U
N9 N 0.5442(4) -0.04030(18) 0.2500(3) 0.1275(18) Uani 1 1 d . U
O21 O 0.45647(16) 0.08504(10) 0.23342(13) 0.0637(5) Uani 1 1 d . .
C88 C 0.3374(3) 0.6219(2) 0.1522(2) 0.0790(10) Uani 1 1 d . .
H75 H 0.3433 0.6570 0.1817 0.095 Uiso 1 1 calc R U
C89 C 0.2585(4) 0.5289(2) 0.1418(3) 0.0966(13) Uani 1 1 d . .
H76 H 0.3030 0.5225 0.0937 0.145 Uiso 1 1 calc R U
H77 H 0.1888 0.5479 0.1390 0.145 Uiso 1 1 calc R U
H78 H 0.2741 0.4790 0.1657 0.145 Uiso 1 1 calc R U
C90 C 0.2164(6) 0.5973(5) 0.2579(4) 0.173(3) Uani 1 1 d . .
H79 H 0.2502 0.5548 0.2860 0.260 Uiso 1 1 calc R U
H80 H 0.1484 0.5992 0.2627 0.260 Uiso 1 1 calc R U
H81 H 0.2133 0.6463 0.2751 0.260 Uiso 1 1 calc R U
N10 N 0.2728(3) 0.58470(18) 0.18234(18) 0.0806(8) Uani 1 1 d . .
O22 O 0.3879(3) 0.61385(19) 0.09099(18) 0.0974(8) Uani 1 1 d . .
La1 La 0.38709(2) 0.23534(2) 0.24044(2) 0.02917(4) Uani 1 1 d . .

loop_
_atom_site_aniso_label
_atom_site_aniso_U_11
_atom_site_aniso_U_22
_atom_site_aniso_U_33
_atom_site_aniso_U_23
_atom_site_aniso_U_13
_atom_site_aniso_U_12
C1 0.0287(9) 0.0234(7) 0.0216(6) 0.0025(5) 0.0001(6) -0.0112(5)
C2 0.0280(8) 0.0247(7) 0.0228(6) 0.0016(5) -0.0015(6) -0.0111(5)
C3 0.0278(9) 0.0307(7) 0.0223(6) -0.0007(6) 0.0000(6) -0.0109(6)
C4 0.0344(10) 0.0398(9) 0.0275(7) 0.0019(6) 0.0029(7) -0.0200(7)
C5 0.0367(10) 0.0330(8) 0.0307(8) 0.0035(6) -0.0036(7) -0.0197(7)
C6 0.0518(14) 0.0459(11) 0.0484(11) -0.0004(9) 0.0003(10) -0.0329(10)
C7 0.0673(17) 0.0487(12) 0.0651(15) -0.0074(11) -0.0084(13) -0.0387(12)
C8 0.0621(15) 0.0439(11) 0.0478(11) -0.0125(9) -0.0041(10) -0.0271(10)
C9 0.0478(12) 0.0339(9) 0.0325(8) -0.0048(7) 0.0000(8) -0.0187(8)
C10 0.0344(9) 0.0261(7) 0.0256(7) 0.0019(6) -0.0036(6) -0.0134(6)
C11 0.0292(9) 0.0246(7) 0.0213(6) -0.0016(5) 0.0014(6) -0.0122(6)
C12 0.0305(9) 0.0251(7) 0.0259(7) 0.0005(5) -0.0009(6) -0.0114(6)
C13 0.0386(10) 0.0325(8) 0.0237(7) 0.0024(6) -0.0007(7) -0.0183(7)
C14 0.0326(10) 0.0433(9) 0.0287(8) -0.0031(7) 0.0046(7) -0.0172(7)
C15 0.0311(10) 0.0339(8) 0.0309(8) -0.0068(6) -0.0018(7) -0.0109(6)
C16 0.0323(11) 0.0473(11) 0.0470(11) -0.0096(9) -0.0048(9) -0.0090(8)
C17 0.0426(13) 0.0459(12) 0.0636(14) -0.0026(10) -0.0212(11) -0.0021(9)
C18 0.0552(14) 0.0392(10) 0.0509(12) 0.0073(9) -0.0229(11) -0.0092(9)
C19 0.0455(12) 0.0331(9) 0.0333(8) 0.0031(7) -0.0087(8) -0.0132(7)
C20 0.0328(9) 0.0257(7) 0.0249(7) -0.0028(6) -0.0030(6) -0.0107(6)
C21 0.0422(11) 0.0300(8) 0.0245(7) 0.0027(6) -0.0035(7) -0.0165(7)
C22 0.0398(10) 0.0309(8) 0.0226(7) 0.0041(6) -0.0045(7) -0.0157(7)
C23 0.0414(11) 0.0312(8) 0.0280(7) 0.0033(6) -0.0046(7) -0.0172(7)
C24 0.0468(12) 0.0404(10) 0.0329(8) -0.0004(7) -0.0108(8) -0.0195(8)
C25 0.0431(11) 0.0432(10) 0.0304(8) 0.0037(7) -0.0098(8) -0.0131(8)
C26 0.0637(16) 0.0565(13) 0.0427(11) 0.0039(10) -0.0244(11) -0.0148(11)
C27 0.0777(19) 0.0607(15) 0.0491(13) 0.0153(11) -0.0328(13) -0.0129(13)
C28 0.084(2) 0.0434(12) 0.0587(14) 0.0202(11) -0.0304(14) -0.0153(12)
C29 0.0646(15) 0.0362(10) 0.0431(11) 0.0106(8) -0.0175(10) -0.0173(9)
C30 0.0438(11) 0.0349(9) 0.0273(8) 0.0049(6) -0.0056(7) -0.0135(7)
C31 0.0496(12) 0.0291(8) 0.0317(8) 0.0070(6) -0.0117(8) -0.0188(7)
C32 0.0580(13) 0.0295(8) 0.0291(8) 0.0074(6) -0.0134(8) -0.0187(8)
C33 0.0801(17) 0.0332(9) 0.0353(9) 0.0048(7) -0.0230(10) -0.0224(9)
C34 0.095(2) 0.0500(13) 0.0620(15) 0.0060(11) -0.0336(15) -0.0442(14)
C35 0.076(2) 0.0592(15) 0.0686(16) 0.0077(12) -0.0240(15) -0.0429(14)
C36 0.096(3) 0.113(3) 0.136(4) -0.011(3) -0.021(3) -0.077(3)
C37 0.090(4) 0.154(5) 0.153(5) -0.025(4) 0.020(3) -0.090(3)
C38 0.089(3) 0.122(3) 0.109(3) -0.021(3) 0.026(2) -0.069(3)
C39 0.065(2) 0.0722(18) 0.0713(18) -0.0081(14) 0.0088(15) -0.0402(15)
C40 0.0574(15) 0.0438(11) 0.0500(11) 0.0066(9) -0.0124(10) -0.0284(10)
C41 0.0367(10) 0.0299(8) 0.0322(8) -0.0044(6) -0.0080(7) -0.0044(6)
C42 0.0455(11) 0.0293(8) 0.0289(8) -0.0050(6) -0.0086(8) -0.0024(7)
C43 0.0584(14) 0.0359(10) 0.0366(10) -0.0053(8) -0.0176(10) 0.0011(8)
C44 0.0539(15) 0.0525(13) 0.0567(14) -0.0037(11) -0.0282(12) 0.0040(10)
C45 0.0437(14) 0.0565(14) 0.0662(16) -0.0074(12) -0.0203(12) -0.0047(10)
C46 0.0414(18) 0.100(3) 0.111(3) 0.006(2) -0.0253(19) -0.0113(15)
C47 0.042(2) 0.130(4) 0.124(4) 0.016(3) -0.009(2) -0.028(2)
C48 0.055(2) 0.115(3) 0.093(3) 0.019(2) 0.0028(19) -0.0333(19)
C49 0.0467(16) 0.0684(16) 0.0592(15) 0.0092(12) -0.0047(12) -0.0175(11)
C50 0.0387(12) 0.0432(10) 0.0466(11) -0.0039(8) -0.0085(9) -0.0085(8)
C51 0.0320(9) 0.0288(8) 0.0264(7) -0.0014(6) -0.0027(6) -0.0078(6)
C52 0.0302(9) 0.0284(7) 0.0221(6) -0.0017(5) -0.0025(6) -0.0096(6)
C53 0.0294(9) 0.0265(7) 0.0273(7) -0.0013(6) -0.0025(6) -0.0090(6)
C54 0.0347(10) 0.0335(8) 0.0315(8) 0.0007(6) -0.0094(7) -0.0125(6)
C55 0.0393(10) 0.0330(8) 0.0272(7) -0.0016(6) -0.0040(7) -0.0168(7)
C56 0.0560(14) 0.0449(10) 0.0365(9) -0.0048(8) -0.0117(9) -0.0243(9)
C57 0.0754(18) 0.0494(12) 0.0468(12) -0.0151(10) -0.0127(12) -0.0267(11)
C58 0.0792(19) 0.0373(11) 0.0577(14) -0.0187(10) -0.0117(13) -0.0139(11)
C59 0.0574(14) 0.0318(9) 0.0477(11) -0.0088(8) -0.0121(10) -0.0056(8)
C60 0.0383(10) 0.0279(8) 0.0283(7) -0.0031(6) -0.0008(7) -0.0115(6)
B1 0.0319(10) 0.0292(8) 0.0279(8) -0.0034(6) -0.0029(7) -0.0094(7)
B2 0.0452(13) 0.0310(9) 0.0301(9) 0.0060(7) -0.0052(8) -0.0171(8)
B3 0.0744(19) 0.0371(11) 0.0285(9) 0.0010(8) -0.0084(11) -0.0099(11)
O1 0.0346(7) 0.0280(5) 0.0304(6) -0.0054(4) 0.0030(5) -0.0155(5)
O2 0.0367(8) 0.0369(6) 0.0255(5) -0.0065(5) 0.0051(5) -0.0154(5)
O3 0.0325(7) 0.0298(6) 0.0334(6) 0.0084(5) -0.0003(5) -0.0094(5)
O4 0.0446(9) 0.0408(7) 0.0289(6) 0.0102(5) 0.0013(6) -0.0189(6)
O5 0.0554(9) 0.0306(6) 0.0305(6) 0.0079(5) -0.0156(6) -0.0202(6)
O6 0.0605(10) 0.0300(6) 0.0409(7) 0.0060(5) -0.0175(7) -0.0212(6)
O7 0.0661(11) 0.0408(7) 0.0288(6) -0.0005(5) -0.0013(6) -0.0250(7)
O8 0.1016(15) 0.0390(8) 0.0355(7) -0.0021(6) -0.0155(8) -0.0273(8)
O9 0.0489(9) 0.0417(7) 0.0294(6) 0.0026(5) -0.0021(6) -0.0023(6)
O10 0.0741(13) 0.0466(9) 0.0343(7) 0.0032(6) -0.0158(8) 0.0028(8)
O11 0.0388(7) 0.0298(6) 0.0302(6) -0.0061(5) -0.0104(5) -0.0060(5)
O12 0.0371(7) 0.0269(6) 0.0371(6) -0.0044(5) -0.0119(5) -0.0053(5)
C61 0.0321(11) 0.0491(11) 0.0392(10) 0.0043(8) -0.0071(8) -0.0088(8)
C62 0.0472(16) 0.101(2) 0.0601(16) 0.0151(15) -0.0270(13) -0.0173(14)
C63 0.070(2) 0.084(2) 0.0407(12) 0.0215(13) -0.0083(12) -0.0088(15)
N1 0.0432(10) 0.0484(9) 0.0320(8) 0.0040(7) -0.0109(7) -0.0076(7)
O13 0.0375(8) 0.0574(9) 0.0347(7) 0.0109(6) -0.0121(6) -0.0169(6)
C64 0.0569(16) 0.0457(12) 0.0604(14) -0.0082(10) -0.0001(12) -0.0147(10)
C65 0.069(3) 0.143(4) 0.069(2) 0.028(2) 0.0002(18) -0.015(2)
C66 0.085(3) 0.065(2) 0.118(3) -0.024(2) 0.030(2) -0.0077(17)
N2 0.0570(15) 0.0566(12) 0.0602(13) -0.0171(10) 0.0082(10) -0.0192(10)
O14 0.0445(10) 0.0543(9) 0.0414(8) -0.0074(7) -0.0079(7) -0.0091(7)
C67 0.0454(12) 0.0429(10) 0.0382(9) 0.0068(8) -0.0139(8) -0.0231(8)
C68 0.070(2) 0.0727(17) 0.0503(13) 0.0021(12) 0.0015(13) -0.0416(15)
C69 0.0615(16) 0.0529(13) 0.0814(18) 0.0032(12) -0.0293(14) -0.0339(12)
N3 0.0415(10) 0.0423(9) 0.0487(9) 0.0040(7) -0.0114(8) -0.0233(7)
O15 0.0584(10) 0.0475(8) 0.0448(8) 0.0103(6) -0.0174(7) -0.0338(7)
C70 0.0339(11) 0.0532(12) 0.0461(11) 0.0022(9) -0.0166(9) -0.0133(8)
C71 0.082(3) 0.181(4) 0.0481(15) -0.003(2) -0.0070(16) -0.090(3)
C72 0.0443(14) 0.0566(14) 0.091(2) -0.0076(13) -0.0287(14) -0.0218(10)
N4 0.0382(10) 0.0595(11) 0.0491(10) 0.0046(8) -0.0183(8) -0.0252(8)
O16 0.0352(8) 0.0530(9) 0.0620(10) 0.0055(7) -0.0164(7) -0.0196(6)
C73 0.0576(15) 0.0635(14) 0.0372(10) -0.0010(9) -0.0063(10) -0.0371(11)
C74 0.166(5) 0.203(5) 0.0557(18) -0.032(2) 0.010(2) -0.156(5)
C75 0.129(3) 0.114(3) 0.0371(12) -0.0155(15) 0.0079(16) -0.082(3)
N5 0.0832(17) 0.0741(14) 0.0331(9) -0.0017(9) -0.0065(9) -0.0534(13)
O17 0.0469(9) 0.0667(10) 0.0324(7) -0.0036(6) -0.0065(6) -0.0309(7)
C76 0.0405(11) 0.0477(10) 0.0400(9) 0.0025(8) -0.0135(8) -0.0264(8)
C77 0.0499(18) 0.140(3) 0.0383(12) 0.0124(15) -0.0079(11) -0.0432(18)
C78 0.0399(13) 0.0611(14) 0.0629(14) 0.0063(11) -0.0198(11) -0.0215(10)
N6 0.0368(10) 0.0658(12) 0.0401(9) 0.0057(8) -0.0129(8) -0.0269(8)
O18 0.0360(8) 0.0524(8) 0.0516(8) 0.0036(7) -0.0125(7) -0.0240(6)
C79 0.0439(12) 0.0420(10) 0.0430(10) -0.0018(8) -0.0111(9) -0.0114(8)
C80 0.120(4) 0.129(4) 0.0587(19) -0.035(2) -0.021(2) 0.029(3)
C81 0.0551(18) 0.0579(16) 0.105(3) -0.0031(16) -0.0256(17) 0.0016(12)
N7 0.0494(13) 0.0574(12) 0.0535(12) -0.0093(9) -0.0119(10) 0.0007(9)
O19 0.0436(9) 0.0522(9) 0.0496(9) -0.0082(7) -0.0132(7) -0.0044(7)
C82 0.0656(18) 0.0554(14) 0.0614(15) 0.0193(11) -0.0160(13) -0.0331(12)
C83 0.128(4) 0.117(3) 0.157(5) 0.073(3) -0.037(4) -0.090(3)
C84 0.191(7) 0.193(6) 0.066(2) 0.018(3) 0.001(3) -0.126(5)
N8 0.088(2) 0.0820(18) 0.0741(17) 0.0372(14) -0.0193(15) -0.0526(16)
O20 0.0682(12) 0.0625(10) 0.0474(9) 0.0196(8) -0.0203(8) -0.0417(9)
C85 0.108(3) 0.0565(17) 0.099(3) -0.0094(17) -0.048(2) -0.0077(17)
C86 0.326(10) 0.089(4) 0.337(13) 0.047(6) -0.208(10) -0.106(5)
C87 0.262(9) 0.088(4) 0.282(11) -0.018(5) -0.181(9) 0.049(5)
N9 0.190(4) 0.0436(14) 0.165(4) 0.0006(18) -0.119(4) -0.0089(19)
O21 0.0591(12) 0.0369(8) 0.0878(14) 0.0108(8) -0.0160(10) -0.0136(7)
C88 0.077(2) 0.076(2) 0.091(3) -0.0093(18) -0.044(2) -0.0188(16)
C89 0.135(4) 0.0550(17) 0.115(3) 0.0121(19) -0.061(3) -0.034(2)
C90 0.165(7) 0.246(9) 0.120(5) -0.067(5) 0.019(4) -0.111(6)
N10 0.087(2) 0.0719(17) 0.087(2) -0.0079(14) -0.0332(17) -0.0242(15)
O22 0.105(2) 0.107(2) 0.0895(19) 0.0179(16) -0.0445(18) -0.0380(17)
La1 0.02769(7) 0.03169(6) 0.03059(6) 0.00387(4) -0.00741(4) -0.01433(4)

loop_
_atom_type_symbol
_atom_type_description
_atom_type_scat_dispersion_real
_atom_type_scat_dispersion_imag
_atom_type_scat_source
C C 0.0030 0.0016 'International Tables Vol C Tables 4.2.6.8 and 6.1.1.4'
H H 0.0000 0.0000 'International Tables Vol C Tables 4.2.6.8 and 6.1.1.4'
B B 0.0015 0.0007 'International Tables Vol C Tables 4.2.6.8 and 6.1.1.4'
N N 0.0059 0.0032 'International Tables Vol C Tables 4.2.6.8 and 6.1.1.4'
O O 0.0105 0.0059 'International Tables Vol C Tables 4.2.6.8 and 6.1.1.4'
La La -0.2628 2.4027 'International Tables Vol C Tables 4.2.6.8 and 6.1.1.4'

loop_
_geom_angle_atom_site_label_1
_geom_angle_atom_site_label_2
_geom_angle_atom_site_label_3
_geom_angle
C2 C1 C10 116.37(15)
C2 C1 C11 122.20(15)
C10 C1 C11 121.43(14)
O1 C2 C1 127.62(15)
O1 C2 C3 109.88(14)
C1 C2 C3 122.42(15)
O2 C3 C4 128.11(16)
O2 C3 C2 109.73(15)
C4 C3 C2 122.15(15)
C3 C4 C5 117.53(16)
C3 C4 H1 121.2
C5 C4 H1 121.2
C6 C5 C10 118.81(17)
C6 C5 C4 120.65(18)
C10 C5 C4 120.52(16)
C7 C6 C5 121.5(2)
C7 C6 H2 119.2
C5 C6 H2 119.2
C6 C7 C8 119.5(2)
C6 C7 H3 120.2
C8 C7 H3 120.2
C9 C8 C7 120.7(2)
C9 C8 H4 119.6
C7 C8 H4 119.6
C8 C9 C10 121.6(2)
C8 C9 H5 119.2
C10 C9 H5 119.2
C9 C10 C5 117.82(16)
C9 C10 C1 121.50(16)
C5 C10 C1 120.62(15)
C12 C11 C20 116.95(15)
C12 C11 C1 122.16(16)
C20 C11 C1 120.89(14)
O3 C12 C11 127.46(16)
O3 C12 C13 110.12(15)
C11 C12 C13 122.34(17)
O4 C13 C14 128.00(16)
O4 C13 C12 109.87(17)
C14 C13 C12 122.10(16)
C13 C14 C15 118.03(17)
C13 C14 H6 121.0
C15 C14 H6 121.0
C16 C15 C14 120.99(18)
C16 C15 C20 118.93(18)
C14 C15 C20 120.08(17)
C17 C16 C15 121.6(2)
C17 C16 H7 119.2
C15 C16 H7 119.2
C16 C17 C18 119.6(2)
C16 C17 H8 120.2
C18 C17 H8 120.2
C19 C18 C17 120.6(2)
C19 C18 H9 119.7
C17 C18 H9 119.7
C18 C19 C20 121.4(2)
C18 C19 H10 119.3
C20 C19 H10 119.3
C19 C20 C15 117.83(17)
C19 C20 C11 121.73(16)
C15 C20 C11 120.41(15)
C22 C21 C30 116.82(17)
C22 C21 C31 122.43(17)
C30 C21 C31 120.69(16)
O5 C22 C21 127.63(17)
O5 C22 C23 109.87(15)
C21 C22 C23 122.50(17)
O6 C23 C24 128.14(18)
O6 C23 C22 109.93(16)
C24 C23 C22 121.93(17)
C23 C24 C25 118.13(18)
C23 C24 H29 120.9
C25 C24 H29 120.9
C26 C25 C30 119.0(2)
C26 C25 C24 121.1(2)
C30 C25 C24 119.95(18)
C27 C26 C25 121.4(2)
C27 C26 H11 119.3
C25 C26 H11 119.3
C26 C27 C28 119.7(2)
C26 C27 H12 120.2
C28 C27 H12 120.2
C29 C28 C27 120.7(2)
C29 C28 H82 119.7
C27 C28 H82 119.7
C28 C29 C30 121.5(2)
C28 C29 H13 119.3
C30 C29 H13 119.3
C29 C30 C25 117.75(19)
C29 C30 C21 121.59(19)
C25 C30 C21 120.66(17)
C32 C31 C40 117.12(19)
C32 C31 C21 121.80(18)
C40 C31 C21 121.05(18)
O7 C32 C31 128.08(18)
O7 C32 C33 110.06(18)
C31 C32 C33 121.8(2)
O8 C33 C34 128.4(2)
O8 C33 C32 109.9(2)
C34 C33 C32 121.8(2)
C33 C34 C35 118.8(2)
C33 C34 H14 120.6
C35 C34 H14 120.6
C36 C35 C34 122.3(3)
C36 C35 C40 118.0(3)
C34 C35 C40 119.7(3)
C37 C36 C35 121.7(4)
C37 C36 H15 119.2
C35 C36 H15 119.2
C36 C37 C38 120.6(4)
C36 C37 H16 119.7
C38 C37 H16 119.7
C39 C38 C37 119.7(4)
C39 C38 H17 120.1
C37 C38 H17 120.1
C38 C39 C40 121.8(3)
C38 C39 H18 119.1
C40 C39 H18 119.1
C39 C40 C31 121.4(2)
C39 C40 C35 118.1(2)
C31 C40 C35 120.5(2)
C42 C41 C50 116.79(19)
C42 C41 C51 122.00(19)
C50 C41 C51 121.15(18)
O9 C42 C41 127.72(19)
O9 C42 C43 110.11(19)
C41 C42 C43 122.2(2)
C44 C43 O10 129.0(2)
C44 C43 C42 121.6(2)
O10 C43 C42 109.3(2)
C43 C44 C45 118.8(2)
C43 C44 H19 120.6
C45 C44 H19 120.6
C46 C45 C44 121.9(3)
C46 C45 C50 118.2(3)
C44 C45 C50 119.8(3)
C47 C46 C45 121.8(3)
C47 C46 H20 119.1
C45 C46 H20 119.1
C46 C47 C48 120.7(4)
C46 C47 H21 119.7
C48 C47 H21 119.7
C49 C48 C47 119.7(4)
C49 C48 H22 120.1
C47 C48 H22 120.1
C48 C49 C50 121.7(3)
C48 C49 H23 119.1
C50 C49 H23 119.1
C49 C50 C45 117.9(3)
C49 C50 C41 121.6(2)
C45 C50 C41 120.5(2)
C52 C51 C60 116.60(16)
C52 C51 C41 122.66(16)
C60 C51 C41 120.66(15)
O11 C52 C51 127.66(16)
O11 C52 C53 109.86(14)
C51 C52 C53 122.47(16)
C54 C53 O12 127.86(17)
C54 C53 C52 122.15(16)
O12 C53 C52 109.98(15)
C53 C54 C55 118.10(17)
C53 C54 H24 121.0
C55 C54 H24 121.0
C56 C55 C60 118.91(18)
C56 C55 C54 121.09(19)
C60 C55 C54 119.95(16)
C57 C56 C55 122.0(2)
C57 C56 H25 119.0
C55 C56 H25 119.0
C56 C57 C58 119.0(2)
C56 C57 H26 120.5
C58 C57 H26 120.5
C59 C58 C57 120.8(2)
C59 C58 H27 119.6
C57 C58 H27 119.6
C58 C59 C60 121.6(2)
C58 C59 H28 119.2
C60 C59 H28 119.2
C59 C60 C55 117.57(18)
C59 C60 C51 121.75(19)
C55 C60 C51 120.66(15)
O2 B1 O12 112.32(15)
O2 B1 O1 104.64(13)
O12 B1 O1 111.58(16)
O2 B1 O11 110.34(16)
O12 B1 O11 104.48(14)
O1 B1 O11 113.68(15)
O5 B2 O3 114.06(16)
O5 B2 O4 110.07(17)
O3 B2 O4 104.95(15)
O5 B2 O6 104.68(16)
O3 B2 O6 111.03(17)
O4 B2 O6 112.24(16)
O10 B3 O8 116.2(2)
O10 B3 O9 104.87(19)
O8 B3 O9 109.3(2)
O10 B3 O7 109.6(2)
O8 B3 O7 104.01(19)
O9 B3 O7 113.11(18)
C2 O1 B1 107.65(13)
C3 O2 B1 107.96(13)
C12 O3 B2 107.37(15)
C13 O4 B2 107.65(14)
C22 O5 B2 107.64(15)
C23 O6 B2 107.34(15)
C32 O7 B3 107.28(19)
C33 O8 B3 107.51(17)
C42 O9 B3 107.32(18)
C43 O10 B3 107.69(17)
C52 O11 B1 107.62(14)
C53 O12 B1 107.52(14)
O13 C61 N1 125.0(2)
O13 C61 H30 117.5
N1 C61 H30 117.5
N1 C62 H31 109.5
N1 C62 H32 109.5
H31 C62 H32 109.5
N1 C62 H33 109.5
H31 C62 H33 109.5
H32 C62 H33 109.5
N1 C63 H34 109.5
N1 C63 H35 109.5
H34 C63 H35 109.5
N1 C63 H36 109.5
H34 C63 H36 109.5
H35 C63 H36 109.5
C61 N1 C62 121.3(2)
C61 N1 C63 121.4(2)
C62 N1 C63 117.3(2)
C61 O13 La1 127.81(14)
O14 C64 N2 125.7(3)
O14 C64 H37 117.2
N2 C64 H37 117.2
N2 C65 H38 109.5
N2 C65 H39 109.5
H38 C65 H39 109.5
N2 C65 H40 109.5
H38 C65 H40 109.5
H39 C65 H40 109.5
N2 C66 H41 109.5
N2 C66 H42 109.5
H41 C66 H42 109.5
N2 C66 H43 109.5
H41 C66 H43 109.5
H42 C66 H43 109.5
C64 N2 C65 120.3(3)
C64 N2 C66 120.2(3)
C65 N2 C66 118.2(3)
C64 O14 La1 132.62(18)
O15 C67 N3 125.3(2)
O15 C67 H44 117.3
N3 C67 H44 117.3
N3 C68 H98 109.5
N3 C68 H99 109.5
H98 C68 H99 109.5
N3 C68 H100 109.5
H98 C68 H100 109.5
H99 C68 H100 109.5
N3 C69 H45 109.5
N3 C69 H46 109.5
H45 C69 H46 109.5
N3 C69 H47 109.5
H45 C69 H47 109.5
H46 C69 H47 109.5
C67 N3 C68 121.8(2)
C67 N3 C69 121.1(2)
C68 N3 C69 117.0(2)
C67 O15 La1 137.08(14)
O16 C70 N4 125.0(2)
O16 C70 H48 117.5
N4 C70 H48 117.5
N4 C71 H83 109.5
N4 C71 H84 109.5
H83 C71 H84 109.5
N4 C71 H85 109.5
H83 C71 H85 109.5
H84 C71 H85 109.5
N4 C72 H49 109.5
N4 C72 H50 109.5
H49 C72 H50 109.5
N4 C72 H51 109.5
H49 C72 H51 109.5
H50 C72 H51 109.5
C70 N4 C71 120.6(2)
C70 N4 C72 122.4(2)
C71 N4 C72 117.0(2)
C70 O16 La1 128.20(15)
O17 C73 N5 125.6(2)
O17 C73 H52 117.2
N5 C73 H52 117.2
N5 C74 H53 109.5
N5 C74 H54 109.5
H53 C74 H54 109.5
N5 C74 H55 109.5
H53 C74 H55 109.5
H54 C74 H55 109.5
N5 C75 H56 109.5
N5 C75 H57 109.5
H56 C75 H57 109.5
N5 C75 H58 109.5
H56 C75 H58 109.5
H57 C75 H58 109.5
C73 N5 C74 121.6(2)
C73 N5 C75 122.2(2)
C74 N5 C75 116.2(2)
C73 O17 La1 128.63(15)
O18 C76 N6 124.7(2)
O18 C76 H59 117.7
N6 C76 H59 117.7
N6 C77 H60 109.5
N6 C77 H61 109.5
H60 C77 H61 109.5
N6 C77 H62 109.5
H60 C77 H62 109.5
H61 C77 H62 109.5
N6 C78 H63 109.5
N6 C78 H64 109.5
H63 C78 H64 109.5
N6 C78 H65 109.5
H63 C78 H65 109.5
H64 C78 H65 109.5
C76 N6 C77 121.3(2)
C76 N6 C78 122.2(2)
C77 N6 C78 116.5(2)
C76 O18 La1 132.46(14)
O19 C79 N7 125.3(2)
O19 C79 H66 117.3
N7 C79 H66 117.3
N7 C80 H67 109.5
N7 C80 H68 109.5
H67 C80 H68 109.5
N7 C80 H69 109.5
H67 C80 H69 109.5
H68 C80 H69 109.5
N7 C81 H70 109.5
N7 C81 H71 109.5
H70 C81 H71 109.5
N7 C81 H72 109.5
H70 C81 H72 109.5
H71 C81 H72 109.5
C79 N7 C81 122.8(3)
C79 N7 C80 120.2(3)
C81 N7 C80 117.0(3)
C79 O19 La1 135.73(15)
O20 C82 N8 125.0(3)
O20 C82 H73 117.5
N8 C82 H73 117.5
N8 C83 H86 109.5
N8 C83 H87 109.5
H86 C83 H87 109.5
N8 C83 H88 109.5
H86 C83 H88 109.5
H87 C83 H88 109.5
N8 C84 H89 109.5
N8 C84 H90 109.5
H89 C84 H90 109.5
N8 C84 H91 109.5
H89 C84 H91 109.5
H90 C84 H91 109.5
C82 N8 C84 121.1(3)
C82 N8 C83 121.1(4)
C84 N8 C83 117.6(4)
C82 O20 La1 124.45(18)
O21 C85 N9 123.7(4)
O21 C85 H74 118.2
N9 C85 H74 118.2
N9 C86 H95 109.5
N9 C86 H96 109.5
H95 C86 H96 109.5
N9 C86 H97 109.5
H95 C86 H97 109.5
H96 C86 H97 109.5
N9 C87 H92 109.5
N9 C87 H93 109.5
H92 C87 H93 109.5
N9 C87 H94 109.5
H92 C87 H94 109.5
H93 C87 H94 109.5
C85 N9 C86 121.6(5)
C85 N9 C87 124.5(6)
C86 N9 C87 113.6(5)
C85 O21 La1 134.1(2)
O22 C88 N10 125.8(4)
O22 C88 H75 117.1
N10 C88 H75 117.1
N10 C89 H76 109.5
N10 C89 H77 109.5
H76 C89 H77 109.5
N10 C89 H78 109.5
H76 C89 H78 109.5
H77 C89 H78 109.5
N10 C90 H79 109.5
N10 C90 H80 109.5
H79 C90 H80 109.5
N10 C90 H81 109.5
H79 C90 H81 109.5
H80 C90 H81 109.5
C88 N10 C89 121.7(4)
C88 N10 C90 121.5(4)
C89 N10 C90 116.7(4)
O18 La1 O15 138.14(6)
O18 La1 O16 143.57(5)
O15 La1 O16 75.45(6)
O18 La1 O21 73.74(7)
O15 La1 O21 135.41(7)
O16 La1 O21 70.31(7)
O18 La1 O17 127.03(6)
O15 La1 O17 70.72(5)
O16 La1 O17 69.14(6)
O21 La1 O17 119.75(7)
O18 La1 O14 99.91(6)
O15 La1 O14 72.93(6)
O16 La1 O14 73.74(7)
O21 La1 O14 70.71(7)
O17 La1 O14 133.03(6)
O18 La1 O13 69.52(6)
O15 La1 O13 69.53(6)
O16 La1 O13 134.49(6)
O21 La1 O13 118.18(7)
O17 La1 O13 122.06(6)
O14 La1 O13 68.91(6)
O18 La1 O19 73.10(6)
O15 La1 O19 85.19(6)
O16 La1 O19 135.11(6)
O21 La1 O19 139.39(7)
O17 La1 O19 66.29(6)
O14 La1 O19 138.03(6)
O13 La1 O19 69.99(6)
O18 La1 O20 70.66(6)
O15 La1 O20 139.76(6)
O16 La1 O20 90.92(7)
O21 La1 O20 69.07(8)
O17 La1 O20 69.04(6)
O14 La1 O20 139.74(6)
O13 La1 O20 134.55(6)
O19 La1 O20 78.27(7)

loop_
_geom_bond_atom_site_label_1
_geom_bond_atom_site_label_2
_geom_bond_distance
C1 C2 1.369(2)
C1 C10 1.440(2)
C1 C11 1.488(2)
C2 O1 1.3518(19)
C2 C3 1.425(2)
C3 O2 1.348(2)
C3 C4 1.359(2)
C4 C5 1.426(3)
C4 H1 0.9300
C5 C6 1.419(3)
C5 C10 1.425(2)
C6 C7 1.372(3)
C6 H2 0.9300
C7 C8 1.393(4)
C7 H3 0.9300
C8 C9 1.372(3)
C8 H4 0.9300
C9 C10 1.415(2)
C9 H5 0.9300
C11 C12 1.363(2)
C11 C20 1.439(2)
C12 O3 1.352(2)
C12 C13 1.422(2)
C13 O4 1.348(2)
C13 C14 1.358(3)
C14 C15 1.422(3)
C14 H6 0.9300
C15 C16 1.417(3)
C15 C20 1.432(3)
C16 C17 1.362(4)
C16 H7 0.9300
C17 C18 1.406(4)
C17 H8 0.9300
C18 C19 1.373(3)
C18 H9 0.9300
C19 C20 1.413(2)
C19 H10 0.9300
C21 C22 1.366(2)
C21 C30 1.441(3)
C21 C31 1.494(3)
C22 O5 1.349(2)
C22 C23 1.424(3)
C23 O6 1.352(2)
C23 C24 1.354(3)
C24 C25 1.433(3)
C24 H29 0.9300
C25 C26 1.417(3)
C25 C30 1.424(3)
C26 C27 1.369(4)
C26 H11 0.9300
C27 C28 1.393(4)
C27 H12 0.9300
C28 C29 1.370(3)
C28 H82 0.9300
C29 C30 1.417(3)
C29 H13 0.9300
C31 C32 1.375(3)
C31 C40 1.429(3)
C32 O7 1.339(3)
C32 C33 1.426(3)
C33 O8 1.343(3)
C33 C34 1.348(4)
C34 C35 1.422(5)
C34 H14 0.9300
C35 C36 1.421(5)
C35 C40 1.435(3)
C36 C37 1.358(7)
C36 H15 0.9300
C37 C38 1.395(7)
C37 H16 0.9300
C38 C39 1.373(5)
C38 H17 0.9300
C39 C40 1.412(4)
C39 H18 0.9300
C41 C42 1.366(3)
C41 C50 1.434(3)
C41 C51 1.491(3)
C42 O9 1.351(3)
C42 C43 1.428(3)
C43 C44 1.340(4)
C43 O10 1.360(3)
C44 C45 1.419(4)
C44 H19 0.9300
C45 C46 1.416(5)
C45 C50 1.426(3)
C46 C47 1.350(6)
C46 H20 0.9300
C47 C48 1.396(6)
C47 H21 0.9300
C48 C49 1.364(5)
C48 H22 0.9300
C49 C50 1.423(4)
C49 H23 0.9300
C51 C52 1.367(2)
C51 C60 1.444(2)
C52 O11 1.350(2)
C52 C53 1.421(2)
C53 C54 1.352(2)
C53 O12 1.355(2)
C54 C55 1.430(3)
C54 H24 0.9300
C55 C56 1.412(3)
C55 C60 1.423(3)
C56 C57 1.369(3)
C56 H25 0.9300
C57 C58 1.398(4)
C57 H26 0.9300
C58 C59 1.368(3)
C58 H27 0.9300
C59 C60 1.416(3)
C59 H28 0.9300
B1 O2 1.477(2)
B1 O12 1.478(2)
B1 O1 1.480(2)
B1 O11 1.484(2)
B2 O5 1.477(2)
B2 O3 1.478(2)
B2 O4 1.479(3)
B2 O6 1.483(3)
B3 O10 1.470(4)
B3 O8 1.477(4)
B3 O9 1.488(3)
B3 O7 1.496(3)
C61 O13 1.239(3)
C61 N1 1.307(3)
C61 H30 0.9300
C62 N1 1.448(4)
C62 H31 0.9600
C62 H32 0.9600
C62 H33 0.9600
C63 N1 1.456(3)
C63 H34 0.9600
C63 H35 0.9600
C63 H36 0.9600
O13 La1 2.5695(17)
C64 O14 1.215(3)
C64 N2 1.318(4)
C64 H37 0.9300
C65 N2 1.447(5)
C65 H38 0.9600
C65 H39 0.9600
C65 H40 0.9600
C66 N2 1.466(4)
C66 H41 0.9600
C66 H42 0.9600
C66 H43 0.9600
O14 La1 2.5554(19)
C67 O15 1.239(2)
C67 N3 1.308(3)
C67 H44 0.9300
C68 N3 1.455(3)
C68 H98 0.9600
C68 H99 0.9600
C68 H100 0.9600
C69 N3 1.462(3)
C69 H45 0.9600
C69 H46 0.9600
C69 H47 0.9600
O15 La1 2.5383(16)
C70 O16 1.246(3)
C70 N4 1.302(3)
C70 H48 0.9300
C71 N4 1.444(4)
C71 H83 0.9600
C71 H84 0.9600
C71 H85 0.9600
C72 N4 1.454(3)
C72 H49 0.9600
C72 H50 0.9600
C72 H51 0.9600
O16 La1 2.5398(17)
C73 O17 1.239(3)
C73 N5 1.290(3)
C73 H52 0.9300
C74 N5 1.444(4)
C74 H53 0.9600
C74 H54 0.9600
C74 H55 0.9600
C75 N5 1.449(3)
C75 H56 0.9600
C75 H57 0.9600
C75 H58 0.9600
O17 La1 2.5490(16)
C76 O18 1.250(3)
C76 N6 1.306(3)
C76 H59 0.9300
C77 N6 1.451(3)
C77 H60 0.9600
C77 H61 0.9600
C77 H62 0.9600
C78 N6 1.453(3)
C78 H63 0.9600
C78 H64 0.9600
C78 H65 0.9600
O18 La1 2.4824(15)
C79 O19 1.227(3)
C79 N7 1.317(3)
C79 H66 0.9300
C80 N7 1.457(4)
C80 H67 0.9600
C80 H68 0.9600
C80 H69 0.9600
C81 N7 1.457(4)
C81 H70 0.9600
C81 H71 0.9600
C81 H72 0.9600
O19 La1 2.612(2)
C82 O20 1.232(3)
C82 N8 1.320(4)
C82 H73 0.9300
C83 N8 1.450(5)
C83 H86 0.9600
C83 H87 0.9600
C83 H88 0.9600
C84 N8 1.412(6)
C84 H89 0.9600
C84 H90 0.9600
C84 H91 0.9600
O20 La1 2.6153(18)
C85 O21 1.219(4)
C85 N9 1.289(5)
C85 H74 0.9300
C86 N9 1.411(9)
C86 H95 0.9600
C86 H96 0.9600
C86 H97 0.9600
C87 N9 1.419(6)
C87 H92 0.9600
C87 H93 0.9600
C87 H94 0.9600
O21 La1 2.5481(19)
C88 O22 1.190(5)
C88 N10 1.344(5)
C88 H75 0.9300
C89 N10 1.435(5)
C89 H76 0.9600
C89 H77 0.9600
C89 H78 0.9600
C90 N10 1.445(7)
C90 H79 0.9600
C90 H80 0.9600
C90 H81 0.9600

loop_
_geom_torsion_atom_site_label_1
_geom_torsion_atom_site_label_2
_geom_torsion_atom_site_label_3
_geom_torsion_atom_site_label_4
_geom_torsion
C10 C1 C2 O1 176.37(16)
C11 C1 C2 O1 -3.6(3)
C10 C1 C2 C3 -7.3(2)
C11 C1 C2 C3 172.68(16)
O1 C2 C3 O2 2.4(2)
C1 C2 C3 O2 -174.47(16)
O1 C2 C3 C4 -178.58(17)
C1 C2 C3 C4 4.6(3)
O2 C3 C4 C5 179.85(18)
C2 C3 C4 C5 1.0(3)
C3 C4 C5 C6 175.0(2)
C3 C4 C5 C10 -3.2(3)
C10 C5 C6 C7 1.9(4)
C4 C5 C6 C7 -176.3(2)
C5 C6 C7 C8 -1.2(4)
C6 C7 C8 C9 -0.8(4)
C7 C8 C9 C10 2.1(4)
C8 C9 C10 C5 -1.4(3)
C8 C9 C10 C1 176.0(2)
C6 C5 C10 C9 -0.6(3)
C4 C5 C10 C9 177.62(19)
C6 C5 C10 C1 -178.05(19)
C4 C5 C10 C1 0.2(3)
C2 C1 C10 C9 -172.33(17)
C11 C1 C10 C9 7.6(3)
C2 C1 C10 C5 5.0(2)
C11 C1 C10 C5 -175.02(16)
C2 C1 C11 C12 72.5(2)
C10 C1 C11 C12 -107.51(19)
C2 C1 C11 C20 -108.29(19)
C10 C1 C11 C20 71.7(2)
C20 C11 C12 O3 -179.85(16)
C1 C11 C12 O3 -0.6(3)
C20 C11 C12 C13 -3.3(2)
C1 C11 C12 C13 176.00(15)
O3 C12 C13 O4 1.7(2)
C11 C12 C13 O4 -175.44(16)
O3 C12 C13 C14 179.81(17)
C11 C12 C13 C14 2.7(3)
O4 C13 C14 C15 177.79(18)
C12 C13 C14 C15 0.0(3)
C13 C14 C15 C16 177.98(18)
C13 C14 C15 C20 -1.8(3)
C14 C15 C16 C17 -179.1(2)
C20 C15 C16 C17 0.7(3)
C15 C16 C17 C18 0.0(4)
C16 C17 C18 C19 -1.0(4)
C17 C18 C19 C20 1.1(3)
C18 C19 C20 C15 -0.3(3)
C18 C19 C20 C11 177.74(19)
C16 C15 C20 C19 -0.6(3)
C14 C15 C20 C19 179.21(17)
C16 C15 C20 C11 -178.65(17)
C14 C15 C20 C11 1.2(3)
C12 C11 C20 C19 -176.60(16)
C1 C11 C20 C19 4.1(2)
C12 C11 C20 C15 1.4(2)
C1 C11 C20 C15 -177.91(15)
C30 C21 C22 O5 -179.53(18)
C31 C21 C22 O5 -2.1(3)
C30 C21 C22 C23 -0.1(3)
C31 C21 C22 C23 177.32(18)
O5 C22 C23 O6 0.9(2)
C21 C22 C23 O6 -178.63(17)
O5 C22 C23 C24 -179.48(18)
C21 C22 C23 C24 1.0(3)
O6 C23 C24 C25 178.27(19)
C22 C23 C24 C25 -1.3(3)
C23 C24 C25 C26 -177.7(2)
C23 C24 C25 C30 0.7(3)
C30 C25 C26 C27 -0.1(4)
C24 C25 C26 C27 178.3(3)
C25 C26 C27 C28 0.8(5)
C26 C27 C28 C29 -0.5(5)
C27 C28 C29 C30 -0.4(5)
C28 C29 C30 C25 1.0(4)
C28 C29 C30 C21 -178.3(2)
C26 C25 C30 C29 -0.7(3)
C24 C25 C30 C29 -179.2(2)
C26 C25 C30 C21 178.6(2)
C24 C25 C30 C21 0.1(3)
C22 C21 C30 C29 178.8(2)
C31 C21 C30 C29 1.4(3)
C22 C21 C30 C25 -0.5(3)
C31 C21 C30 C25 -177.89(18)
C22 C21 C31 C32 85.9(3)
C30 C21 C31 C32 -96.9(2)
C22 C21 C31 C40 -95.9(2)
C30 C21 C31 C40 81.4(3)
C40 C31 C32 O7 175.4(2)
C21 C31 C32 O7 -6.3(3)
C40 C31 C32 C33 -6.3(3)
C21 C31 C32 C33 171.98(19)
O7 C32 C33 O8 3.6(2)
C31 C32 C33 O8 -174.91(19)
O7 C32 C33 C34 -176.7(2)
C31 C32 C33 C34 4.8(3)
O8 C33 C34 C35 -179.8(2)
C32 C33 C34 C35 0.6(4)
C33 C34 C35 C36 176.6(4)
C33 C34 C35 C40 -3.9(4)
C34 C35 C36 C37 177.3(5)
C40 C35 C36 C37 -2.3(7)
C35 C36 C37 C38 2.2(10)
C36 C37 C38 C39 -1.4(10)
C37 C38 C39 C40 0.7(8)
C38 C39 C40 C31 179.0(4)
C38 C39 C40 C35 -0.8(5)
C32 C31 C40 C39 -176.9(3)
C21 C31 C40 C39 4.8(4)
C32 C31 C40 C35 2.9(3)
C21 C31 C40 C35 -175.4(2)
C36 C35 C40 C39 1.5(5)
C34 C35 C40 C39 -178.1(3)
C36 C35 C40 C31 -178.3(3)
C34 C35 C40 C31 2.2(4)
C50 C41 C42 O9 176.06(19)
C51 C41 C42 O9 -6.7(3)
C50 C41 C42 C43 -5.2(3)
C51 C41 C42 C43 172.03(18)
O9 C42 C43 C44 -176.0(2)
C41 C42 C43 C44 5.1(3)
O9 C42 C43 O10 3.8(2)
C41 C42 C43 O10 -175.10(19)
O10 C43 C44 C45 179.5(2)
C42 C43 C44 C45 -0.7(4)
C43 C44 C45 C46 177.9(3)
C43 C44 C45 C50 -3.0(4)
C44 C45 C46 C47 179.0(4)
C50 C45 C46 C47 -0.1(6)
C45 C46 C47 C48 -0.4(8)
C46 C47 C48 C49 0.4(8)
C47 C48 C49 C50 0.1(6)
C48 C49 C50 C45 -0.6(5)
C48 C49 C50 C41 178.2(3)
C46 C45 C50 C49 0.6(4)
C44 C45 C50 C49 -178.5(3)
C46 C45 C50 C41 -178.2(3)
C44 C45 C50 C41 2.6(4)
C42 C41 C50 C49 -177.3(2)
C51 C41 C50 C49 5.4(3)
C42 C41 C50 C45 1.5(3)
C51 C41 C50 C45 -175.8(2)
C42 C41 C51 C52 84.9(3)
C50 C41 C51 C52 -97.9(2)
C42 C41 C51 C60 -98.4(2)
C50 C41 C51 C60 78.7(2)
C60 C51 C52 O11 -178.48(17)
C41 C51 C52 O11 -1.7(3)
C60 C51 C52 C53 0.7(3)
C41 C51 C52 C53 177.50(17)
O11 C52 C53 C54 -179.83(16)
C51 C52 C53 C54 0.9(3)
O11 C52 C53 O12 0.8(2)
C51 C52 C53 O12 -178.49(16)
O12 C53 C54 C55 176.54(17)
C52 C53 C54 C55 -2.7(3)
C53 C54 C55 C56 -174.48(18)
C53 C54 C55 C60 3.0(3)
C60 C55 C56 C57 1.1(3)
C54 C55 C56 C57 178.6(2)
C55 C56 C57 C58 1.1(4)
C56 C57 C58 C59 -1.2(4)
C57 C58 C59 C60 -0.9(4)
C58 C59 C60 C55 3.0(4)
C58 C59 C60 C51 -176.0(2)
C56 C55 C60 C59 -3.1(3)
C54 C55 C60 C59 179.42(19)
C56 C55 C60 C51 176.02(18)
C54 C55 C60 C51 -1.5(3)
C52 C51 C60 C59 178.7(2)
C41 C51 C60 C59 1.8(3)
C52 C51 C60 C55 -0.3(3)
C41 C51 C60 C55 -177.19(18)
C1 C2 O1 B1 176.61(17)
C3 C2 O1 B1 -0.06(19)
O2 B1 O1 C2 -2.04(19)
O12 B1 O1 C2 -123.74(16)
O11 B1 O1 C2 118.42(17)
C4 C3 O2 B1 177.39(19)
C2 C3 O2 B1 -3.7(2)
O12 B1 O2 C3 124.70(16)
O1 B1 O2 C3 3.49(19)
O11 B1 O2 C3 -119.17(16)
C11 C12 O3 B2 176.54(18)
C13 C12 O3 B2 -0.37(19)
O5 B2 O3 C12 119.64(18)
O4 B2 O3 C12 -0.90(19)
O6 B2 O3 C12 -122.39(17)
C14 C13 O4 B2 179.81(19)
C12 C13 O4 B2 -2.2(2)
O5 B2 O4 C13 -121.25(16)
O3 B2 O4 C13 1.9(2)
O6 B2 O4 C13 122.59(16)
C21 C22 O5 B2 174.25(19)
C23 C22 O5 B2 -5.3(2)
O3 B2 O5 C22 128.83(18)
O4 B2 O5 C22 -113.53(17)
O6 B2 O5 C22 7.3(2)
C24 C23 O6 B2 -175.7(2)
C22 C23 O6 B2 3.8(2)
O5 B2 O6 C23 -6.7(2)
O3 B2 O6 C23 -130.24(17)
O4 B2 O6 C23 112.64(17)
C31 C32 O7 B3 -177.6(2)
C33 C32 O7 B3 3.9(2)
O10 B3 O7 C32 -134.2(2)
O8 B3 O7 C32 -9.3(2)
O9 B3 O7 C32 109.2(2)
C34 C33 O8 B3 170.7(3)
C32 C33 O8 B3 -9.6(3)
O10 B3 O8 C33 132.0(2)
O9 B3 O8 C33 -109.6(2)
O7 B3 O8 C33 11.5(3)
C41 C42 O9 B3 -179.5(2)
C43 C42 O9 B3 1.7(2)
O10 B3 O9 C42 -6.1(2)
O8 B3 O9 C42 -131.34(19)
O7 B3 O9 C42 113.3(2)
C44 C43 O10 B3 172.2(3)
C42 C43 O10 B3 -7.6(3)
O8 B3 O10 C43 129.2(2)
O9 B3 O10 C43 8.4(3)
O7 B3 O10 C43 -113.3(2)
C51 C52 O11 B1 174.05(18)
C53 C52 O11 B1 -5.2(2)
O2 B1 O11 C52 -113.62(16)
O12 B1 O11 C52 7.32(19)
O1 B1 O11 C52 129.19(16)
C54 C53 O12 B1 -175.33(18)
C52 C53 O12 B1 4.0(2)
O2 B1 O12 C53 112.80(16)
O1 B1 O12 C53 -130.06(15)
O11 B1 O12 C53 -6.81(19)
O13 C61 N1 C62 -0.8(4)
O13 C61 N1 C63 178.7(3)
N1 C61 O13 La1 176.09(16)
O14 C64 N2 C65 3.7(5)
O14 C64 N2 C66 171.0(3)
N2 C64 O14 La1 -150.4(2)
O15 C67 N3 C68 -0.1(4)
O15 C67 N3 C69 -179.0(2)
N3 C67 O15 La1 167.87(16)
O16 C70 N4 C71 -2.5(4)
O16 C70 N4 C72 175.5(2)
N4 C70 O16 La1 -110.2(2)
O17 C73 N5 C74 -3.0(6)
O17 C73 N5 C75 179.5(3)
N5 C73 O17 La1 -178.5(2)
O18 C76 N6 C77 -1.5(4)
O18 C76 N6 C78 178.9(2)
N6 C76 O18 La1 -105.8(2)
O19 C79 N7 C81 179.7(3)
O19 C79 N7 C80 0.5(5)
N7 C79 O19 La1 173.8(2)
O20 C82 N8 C84 0.1(6)
O20 C82 N8 C83 175.4(4)
N8 C82 O20 La1 -160.2(3)
O21 C85 N9 C86 -3.7(10)
O21 C85 N9 C87 -177.2(7)
N9 C85 O21 La1 169.0(4)
O22 C88 N10 C89 0.4(6)
O22 C88 N10 C90 178.6(6)
